data_4001456
loop_
_publ_author_name
'Hao, Erhong'
'Fabre, Bruno'
'Fronczek, Frank R.'
'Vicente, M. Gra\,ca H.'

_publ_section_title
;
 Syntheses and Electropolymerization of Carboranyl-Functionalized Pyrroles
 and Thiophenes
;
_journal_issue 25
_journal_name_full 'Chemistry of Materials'
_journal_page_first 6195
_journal_paper_doi 10.1021/cm701935n
_journal_volume 19
_journal_year 2007
_chemical_compound_source 'local laboratory'
_chemical_formula_moiety 'C10 H19 B10 I'
_chemical_formula_sum 'C10 H19 B10 I'
_chemical_formula_weight 374.25
_chemical_name_systematic
; 
 ? 
;
_space_group_IT_number 14
_symmetry_cell_setting monoclinic
_symmetry_space_group_name_Hall '-P 2ybc'
_symmetry_space_group_name_H-M 'P 1 21/c 1'
_atom_sites_solution_hydrogens geom
_atom_sites_solution_primary direct
_atom_sites_solution_secondary difmap
_audit_creation_method SHELXL-97
_cell_angle_alpha 90
_cell_angle_beta 103.844(7)
_cell_angle_gamma 90
_cell_formula_units_Z 4
_cell_length_a 17.049(3)
_cell_length_b 7.9948(11)
_cell_length_c 12.027(2)
_cell_measurement_reflns_used 3992
_cell_measurement_temperature 115
_cell_measurement_theta_max 30.5
_cell_measurement_theta_min 2.5
_cell_volume 1591.7(4)
_computing_cell_refinement 'HKL Scalepack (Otwinowski & Minor 1997)'
_computing_data_collection 'COLLECT (Nonius, 2000)'
_computing_data_reduction 'HKL Denzo and Scalepack (Otwinowski & Minor 1997)'
_computing_molecular_graphics 'ORTEP-3 for Windows (Farrugia, 1997)'
_computing_publication_material 'SHELXL-97 (Sheldrick, 1997)'
_computing_structure_refinement 'SHELXL-97 (Sheldrick, 1997)'
_computing_structure_solution 'SIR97 (Altomare  et al., 1999)'
_diffrn_ambient_temperature 115
_diffrn_measured_fraction_theta_full 0.999
_diffrn_measured_fraction_theta_max 0.913
_diffrn_measurement_device 'KappaCCD (with Oxford Cryostream)'
_diffrn_measurement_method ' \w scans with \k offsets'
_diffrn_radiation_monochromator graphite
_diffrn_radiation_source 'fine-focus sealed tube'
_diffrn_radiation_type MoK\a
_diffrn_radiation_wavelength 0.71073
_diffrn_reflns_av_R_equivalents 0.016
_diffrn_reflns_av_sigmaI/netI 0.0238
_diffrn_reflns_limit_h_max 22
_diffrn_reflns_limit_h_min -23
_diffrn_reflns_limit_k_max 10
_diffrn_reflns_limit_k_min -9
_diffrn_reflns_limit_l_max 16
_diffrn_reflns_limit_l_min -16
_diffrn_reflns_number 19894
_diffrn_reflns_theta_full 25.0
_diffrn_reflns_theta_max 30.5
_diffrn_reflns_theta_min 2.8
_diffrn_standards_decay_% <2
_diffrn_standards_number 0
_exptl_absorpt_coefficient_mu 1.991
_exptl_absorpt_correction_T_max 0.857
_exptl_absorpt_correction_T_min 0.568
_exptl_absorpt_correction_type multi-scan
_exptl_absorpt_process_details 'HKL Scalepack (Otwinowski & Minor 1997)'
_exptl_crystal_colour colorless
_exptl_crystal_density_diffrn 1.562
_exptl_crystal_density_method 'not measured'
_exptl_crystal_description lath
_exptl_crystal_F_000 728
_exptl_crystal_size_max 0.32
_exptl_crystal_size_mid 0.25
_exptl_crystal_size_min 0.08
_refine_diff_density_max 0.60
_refine_diff_density_min -1.04
_refine_diff_density_rms 0.083
_refine_ls_extinction_coef 0.0031(4)
_refine_ls_extinction_expression Fc^*^=kFc[1+0.001xFc^2^\l^3^/sin(2\q)]^-1/4^
_refine_ls_extinction_method SHELXL
_refine_ls_goodness_of_fit_ref 1.037
_refine_ls_hydrogen_treatment constr
_refine_ls_matrix_type full
_refine_ls_number_parameters 192
_refine_ls_number_reflns 4454
_refine_ls_number_restraints 0
_refine_ls_restrained_S_all 1.037
_refine_ls_R_factor_all 0.028
_refine_ls_R_factor_gt 0.025
_refine_ls_shift/su_max 0.001
_refine_ls_shift/su_mean 0.000
_refine_ls_structure_factor_coef Fsqd
_refine_ls_weighting_details 'calc w=1/[\s^2^(Fo^2^)+(0.0298P)^2^+1.7847P] where P=(Fo^2^+2Fc^2^)/3'
_refine_ls_weighting_scheme calc
_refine_ls_wR_factor_gt 0.064
_refine_ls_wR_factor_ref 0.061
_reflns_number_gt 4120
_reflns_number_total 4454
_reflns_threshold_expression I>2\s(I)
_cod_data_source_file cm701935n-file002.cif
_cod_data_source_block Compound10
_cod_depositor_comments
;
The following automatic conversions were performed:

'_symmetry_cell_setting' value 'Monoclinic' changed to 'monoclinic'
according to /home/saulius/struct/CIF-dictionaries/cif_core.dic
dictionary named 'cif_core.dic' version 2.4.1 from 2010-06-29.

Automatic conversion script
Id: cif_fix_values 1715 2011-07-08 13:25:40Z adriana 
;
_cod_original_sg_symbol_Hall '-P 2ybc '
_cod_original_sg_symbol_H-M 'P 21/c        '
_cod_database_code 4001456

loop_
_symmetry_equiv_pos_as_xyz
'x, y, z'
'-x, y+1/2, -z+1/2'
'-x, -y, -z'
'x, -y-1/2, z-1/2'

loop_
_atom_site_label
_atom_site_type_symbol
_atom_site_fract_x
_atom_site_fract_y
_atom_site_fract_z
_atom_site_U_iso_or_equiv
_atom_site_adp_type
_atom_site_occupancy
_atom_site_symmetry_multiplicity
_atom_site_calc_flag
_atom_site_refinement_flags
I1 I 0.405947(8) 0.092712(17) 0.231732(10) 0.02510(6) Uani 1 1 d .
C1 C 0.86068(10) 0.3300(2) 0.59108(15) 0.0155(3) Uani 1 1 d .
C2 C 0.77276(10) 0.3669(2) 0.62710(14) 0.0143(3) Uani 1 1 d .
C3 C 0.71827(11) 0.2190(2) 0.64019(15) 0.0173(3) Uani 1 1 d .
H3A H 0.7513 0.1158 0.6497 0.021 Uiso 1 1 calc R
H3B H 0.6999 0.2353 0.7116 0.021 Uiso 1 1 calc R
C4 C 0.64461(11) 0.1914(2) 0.54314(15) 0.0160(3) Uani 1 1 d .
C5 C 0.57151(11) 0.2693(2) 0.54323(15) 0.0194(3) Uani 1 1 d .
H5 H 0.5684 0.3425 0.6043 0.023 Uiso 1 1 calc R
C6 C 0.50276(11) 0.2417(3) 0.45526(17) 0.0216(4) Uani 1 1 d .
H6 H 0.4532 0.2949 0.4566 0.026 Uiso 1 1 calc R
C7 C 0.50773(11) 0.1358(2) 0.36599(15) 0.0178(3) Uani 1 1 d .
C8 C 0.57983(12) 0.0558(2) 0.36425(16) 0.0203(4) Uani 1 1 d .
H8 H 0.5829 -0.0165 0.3028 0.024 Uiso 1 1 calc R
C9 C 0.64741(12) 0.0830(2) 0.45366(17) 0.0189(3) Uani 1 1 d .
H9 H 0.6964 0.0264 0.4536 0.023 Uiso 1 1 calc R
C10 C 0.88216(12) 0.1521(2) 0.56611(18) 0.0225(4) Uani 1 1 d .
H10A H 0.8913 0.0856 0.6365 0.034 Uiso 1 1 calc R
H10B H 0.9313 0.1526 0.5374 0.034 Uiso 1 1 calc R
H10C H 0.8377 0.1031 0.5082 0.034 Uiso 1 1 calc R
B1 B 0.86186(13) 0.3791(3) 0.73127(17) 0.0167(4) Uani 1 1 d .
H1 H 0.8793 0.2891 0.8044 0.020 Uiso 1 1 calc R
B2 B 0.93390(12) 0.4641(3) 0.66196(17) 0.0181(4) Uani 1 1 d .
H2 H 0.9996 0.4315 0.6900 0.022 Uiso 1 1 calc R
B3 B 0.88513(12) 0.4938(3) 0.51484(17) 0.0180(4) Uani 1 1 d .
H3 H 0.9187 0.4810 0.4458 0.022 Uiso 1 1 calc R
B4 B 0.78361(13) 0.4267(3) 0.49380(17) 0.0171(4) Uani 1 1 d .
H4 H 0.7500 0.3679 0.4116 0.021 Uiso 1 1 calc R
B5 B 0.88576(14) 0.5945(3) 0.74550(18) 0.0192(4) Uani 1 1 d .
H5A H 0.9196 0.6495 0.8289 0.023 Uiso 1 1 calc R
B6 B 0.90026(13) 0.6669(3) 0.61071(18) 0.0192(4) Uani 1 1 d .
H6A H 0.9436 0.7700 0.6050 0.023 Uiso 1 1 calc R
B7 B 0.80647(13) 0.6430(3) 0.50630(19) 0.0204(4) Uani 1 1 d .
H7 H 0.7878 0.7303 0.4318 0.025 Uiso 1 1 calc R
B8 B 0.73524(13) 0.5574(3) 0.57660(18) 0.0188(4) Uani 1 1 d .
H8A H 0.6692 0.5868 0.5486 0.023 Uiso 1 1 calc R
B9 B 0.78400(13) 0.5281(3) 0.72304(17) 0.0183(4) Uani 1 1 d .
H9A H 0.7500 0.5383 0.7918 0.022 Uiso 1 1 calc R
B10 B 0.80740(13) 0.7060(3) 0.6493(2) 0.0213(4) Uani 1 1 d .
H10 H 0.7895 0.8353 0.6692 0.026 Uiso 1 1 calc R

loop_
_atom_site_aniso_label
_atom_site_aniso_U_11
_atom_site_aniso_U_22
_atom_site_aniso_U_33
_atom_site_aniso_U_23
_atom_site_aniso_U_13
_atom_site_aniso_U_12
I1 0.02286(8) 0.02783(9) 0.02081(8) 0.00428(5) -0.00229(5) -0.00928(5)
C1 0.0134(7) 0.0161(8) 0.0171(7) 0.0006(6) 0.0040(6) 0.0003(6)
C2 0.0129(7) 0.0154(7) 0.0143(7) 0.0015(6) 0.0028(6) 0.0005(6)
C3 0.0164(8) 0.0176(8) 0.0174(7) 0.0023(6) 0.0031(6) -0.0031(6)
C4 0.0154(8) 0.0160(8) 0.0169(7) 0.0005(6) 0.0046(6) -0.0031(6)
C5 0.0188(8) 0.0225(9) 0.0184(8) -0.0043(7) 0.0072(7) -0.0006(7)
C6 0.0157(8) 0.0242(9) 0.0251(9) -0.0024(7) 0.0054(7) 0.0014(7)
C7 0.0166(8) 0.0186(8) 0.0169(8) 0.0006(6) 0.0011(6) -0.0052(6)
C8 0.0230(9) 0.0190(8) 0.0197(8) -0.0047(7) 0.0064(7) -0.0024(7)
C9 0.0172(8) 0.0187(8) 0.0217(8) -0.0014(6) 0.0062(7) 0.0003(6)
C10 0.0210(9) 0.0189(9) 0.0287(9) -0.0024(7) 0.0079(7) 0.0031(7)
B1 0.0171(9) 0.0183(9) 0.0138(8) 0.0011(7) 0.0021(7) -0.0014(7)
B2 0.0148(9) 0.0196(9) 0.0194(9) 0.0011(7) 0.0034(7) -0.0018(7)
B3 0.0170(9) 0.0201(9) 0.0179(9) 0.0015(7) 0.0064(7) -0.0028(7)
B4 0.0165(9) 0.0203(9) 0.0143(8) 0.0030(7) 0.0030(7) -0.0014(7)
B5 0.0202(9) 0.0193(10) 0.0186(9) -0.0026(7) 0.0057(8) -0.0050(7)
B6 0.0200(9) 0.0160(9) 0.0225(9) 0.0011(7) 0.0071(8) -0.0038(7)
B7 0.0193(9) 0.0190(9) 0.0231(10) 0.0073(8) 0.0051(8) -0.0001(8)
B8 0.0169(9) 0.0172(9) 0.0225(9) 0.0041(7) 0.0051(7) 0.0019(7)
B9 0.0194(9) 0.0179(9) 0.0189(9) -0.0030(7) 0.0075(7) -0.0012(7)
B10 0.0215(10) 0.0143(9) 0.0299(10) 0.0001(8) 0.0097(8) -0.0008(7)

loop_
_atom_type_symbol
_atom_type_description
_atom_type_scat_dispersion_real
_atom_type_scat_dispersion_imag
_atom_type_scat_source
C C 0.0033 0.0016 'International Tables Vol C Tables 4.2.6.8 and 6.1.1.4'
H H 0.0000 0.0000 'International Tables Vol C Tables 4.2.6.8 and 6.1.1.4'
B B 0.0013 0.0007 'International Tables Vol C Tables 4.2.6.8 and 6.1.1.4'
I I -0.4742 1.8119 'International Tables Vol C Tables 4.2.6.8 and 6.1.1.4'

loop_
_geom_angle_atom_site_label_1
_geom_angle_atom_site_label_2
_geom_angle_atom_site_label_3
_geom_angle
C10 C1 C2 119.19(15)
C10 C1 B3 120.79(15)
C2 C1 B3 110.52(13)
C10 C1 B2 120.31(15)
C2 C1 B2 110.51(14)
B3 C1 B2 62.85(12)
C10 C1 B4 117.93(15)
C2 C1 B4 60.89(11)
B3 C1 B4 62.25(11)
B2 C1 B4 113.88(14)
C10 C1 B1 117.38(15)
C2 C1 B1 60.77(11)
B3 C1 B1 113.74(14)
B2 C1 B1 62.23(12)
B4 C1 B1 112.98(14)
C3 C2 C1 119.30(14)
C3 C2 B8 122.65(15)
C1 C2 B8 110.26(13)
C3 C2 B9 118.97(14)
C1 C2 B9 110.07(13)
B8 C2 B9 62.57(12)
C3 C2 B4 120.73(14)
C1 C2 B4 60.61(11)
B8 C2 B4 62.37(12)
B9 C2 B4 113.50(14)
C3 C2 B1 114.74(14)
C1 C2 B1 60.86(11)
B8 C2 B1 113.46(14)
B9 C2 B1 61.98(12)
B4 C2 B1 112.81(14)
C4 C3 C2 116.39(14)
C4 C3 H3A 108.2
C2 C3 H3A 108.2
C4 C3 H3B 108.2
C2 C3 H3B 108.2
H3A C3 H3B 107.3
C9 C4 C5 118.37(16)
C9 C4 C3 120.81(17)
C5 C4 C3 120.78(16)
C4 C5 C6 121.19(17)
C4 C5 H5 119.4
C6 C5 H5 119.4
C7 C6 C5 119.19(17)
C7 C6 H6 120.4
C5 C6 H6 120.4
C6 C7 C8 120.73(17)
C6 C7 I1 120.27(14)
C8 C7 I1 119.00(14)
C7 C8 C9 119.21(17)
C7 C8 H8 120.4
C9 C8 H8 120.4
C4 C9 C8 121.29(18)
C4 C9 H9 119.4
C8 C9 H9 119.4
C1 C10 H10A 109.5
C1 C10 H10B 109.5
H10A C10 H10B 109.5
C1 C10 H10C 109.5
H10A C10 H10C 109.5
H10B C10 H10C 109.5
C2 B1 C1 58.36(10)
C2 B1 B5 105.53(14)
C1 B1 B5 105.35(14)
C2 B1 B9 58.58(11)
C1 B1 B9 105.39(14)
B5 B1 B9 60.13(12)
C2 B1 B2 105.57(13)
C1 B1 B2 58.43(11)
B5 B1 B2 60.26(12)
B9 B1 B2 108.07(15)
C2 B1 H1 123.8
C1 B1 H1 124.0
B5 B1 H1 122.6
B9 B1 H1 122.1
B2 B1 H1 122.0
C1 B2 B1 59.34(11)
C1 B2 B5 105.59(14)
B1 B2 B5 59.66(12)
C1 B2 B6 105.21(14)
B1 B2 B6 108.01(15)
B5 B2 B6 60.50(12)
C1 B2 B3 58.48(11)
B1 B2 B3 107.84(14)
B5 B2 B3 108.29(15)
B6 B2 B3 59.96(12)
C1 B2 H2 124.2
B1 B2 H2 121.6
B5 B2 H2 122.0
B6 B2 H2 122.1
B3 B2 H2 121.7
C1 B3 B4 59.24(11)
C1 B3 B7 105.54(14)
B4 B3 B7 59.84(12)
C1 B3 B6 105.36(14)
B4 B3 B6 108.25(15)
B7 B3 B6 60.44(12)
C1 B3 B2 58.66(11)
B4 B3 B2 108.01(14)
B7 B3 B2 108.24(15)
B6 B3 B2 59.98(12)
C1 B3 H3 124.2
B4 B3 H3 121.4
B7 B3 H3 122.0
B6 B3 H3 122.0
B2 B3 H3 121.6
C1 B4 C2 58.50(10)
C1 B4 B7 105.34(14)
C2 B4 B7 105.19(14)
C1 B4 B3 58.51(11)
C2 B4 B3 105.64(14)
B7 B4 B3 60.30(12)
C1 B4 B8 105.35(14)
C2 B4 B8 58.30(11)
B7 B4 B8 60.03(12)
B3 B4 B8 108.09(15)
C1 B4 H4 123.9
C2 B4 H4 123.9
B7 B4 H4 122.7
B3 B4 H4 121.9
B8 B4 H4 122.2
B1 B5 B9 59.94(12)
B1 B5 B2 60.08(12)
B9 B5 B2 107.78(14)
B1 B5 B10 107.72(15)
B9 B5 B10 59.76(12)
B2 B5 B10 107.56(15)
B1 B5 B6 107.77(14)
B9 B5 B6 107.49(15)
B2 B5 B6 59.78(12)
B10 B5 B6 59.73(12)
B1 B5 H5A 121.7
B9 B5 H5A 121.9
B2 B5 H5A 121.9
B10 B5 H5A 122.0
B6 B5 H5A 122.0
B3 B6 B2 60.05(12)
B3 B6 B10 107.75(15)
B2 B6 B10 107.59(14)
B3 B6 B7 59.75(12)
B2 B6 B7 107.75(14)
B10 B6 B7 60.08(13)
B3 B6 B5 107.73(14)
B2 B6 B5 59.71(12)
B10 B6 B5 59.84(12)
B7 B6 B5 107.83(15)
B3 B6 H6A 121.9
B2 B6 H6A 121.9
B10 B6 H6A 121.9
B7 B6 H6A 121.8
B5 B6 H6A 121.9
B4 B7 B8 60.13(12)
B4 B7 B3 59.86(12)
B8 B7 B3 107.82(15)
B4 B7 B10 107.91(14)
B8 B7 B10 60.00(12)
B3 B7 B10 107.46(15)
B4 B7 B6 107.77(15)
B8 B7 B6 107.76(15)
B3 B7 B6 59.81(12)
B10 B7 B6 59.66(12)
B4 B7 H7 121.7
B8 B7 H7 121.7
B3 B7 H7 122.0
B10 B7 H7 122.0
B6 B7 H7 122.0
C2 B8 B9 58.82(11)
C2 B8 B7 105.84(14)
B9 B8 B7 108.20(15)
C2 B8 B4 59.33(11)
B9 B8 B4 107.99(14)
B7 B8 B4 59.83(12)
C2 B8 B10 105.33(14)
B9 B8 B10 59.75(12)
B7 B8 B10 60.37(13)
B4 B8 B10 107.97(15)
C2 B8 H8A 124.0
B9 B8 H8A 121.6
B7 B8 H8A 121.9
B4 B8 H8A 121.5
B10 B8 H8A 122.3
C2 B9 B1 59.44(11)
C2 B9 B10 105.63(14)
B1 B9 B10 108.22(15)
C2 B9 B5 106.04(14)
B1 B9 B5 59.93(12)
B10 B9 B5 60.42(12)
C2 B9 B8 58.61(11)
B1 B9 B8 108.15(14)
B10 B9 B8 60.34(12)
B5 B9 B8 108.72(15)
C2 B9 H9A 124.0
B1 B9 H9A 121.4
B10 B9 H9A 122.0
B5 B9 H9A 121.7
B8 B9 H9A 121.4
B9 B10 B6 108.10(15)
B9 B10 B8 59.91(12)
B6 B10 B8 107.94(15)
B9 B10 B5 59.82(12)
B6 B10 B5 60.44(12)
B8 B10 B5 107.91(15)
B9 B10 B7 107.73(15)
B6 B10 B7 60.26(12)
B8 B10 B7 59.63(12)
B5 B10 B7 108.45(15)
B9 B10 H10 121.9
B6 B10 H10 121.4
B8 B10 H10 122.0
B5 B10 H10 121.5
B7 B10 H10 121.7

loop_
_geom_bond_atom_site_label_1
_geom_bond_atom_site_label_2
_geom_bond_distance
I1 C7 2.0967(18)
C1 C10 1.516(3)
C1 C2 1.683(2)
C1 B3 1.707(3)
C1 B2 1.710(3)
C1 B4 1.720(3)
C1 B1 1.727(3)
C2 C3 1.535(2)
C2 B8 1.706(3)
C2 B9 1.710(3)
C2 B4 1.725(3)
C2 B1 1.725(3)
C3 C4 1.512(2)
C3 H3A 0.9900
C3 H3B 0.9900
C4 C9 1.391(3)
C4 C5 1.394(3)
C5 C6 1.396(3)
C5 H5 0.9500
C6 C7 1.386(3)
C6 H6 0.9500
C7 C8 1.390(3)
C8 C9 1.392(3)
C8 H8 0.9500
C9 H9 0.9500
C10 H10A 0.9800
C10 H10B 0.9800
C10 H10C 0.9800
B1 B5 1.768(3)
B1 B9 1.769(3)
B1 B2 1.776(3)
B1 H1 1.1200
B2 B5 1.779(3)
B2 B6 1.781(3)
B2 B3 1.782(3)
B2 H2 1.1200
B3 B4 1.771(3)
B3 B7 1.779(3)
B3 B6 1.780(3)
B3 H3 1.1200
B4 B7 1.771(3)
B4 B8 1.777(3)
B4 H4 1.1200
B5 B9 1.772(3)
B5 B10 1.783(3)
B5 B6 1.793(3)
B5 H5A 1.1200
B6 B10 1.781(3)
B6 B7 1.791(3)
B6 H6A 1.1200
B7 B8 1.775(3)
B7 B10 1.788(3)
B7 H7 1.1200
B8 B9 1.774(3)
B8 B10 1.782(3)
B8 H8A 1.1200
B9 B10 1.771(3)
B9 H9A 1.1200
B10 H10 1.1200

loop_
_geom_torsion_atom_site_label_1
_geom_torsion_atom_site_label_2
_geom_torsion_atom_site_label_3
_geom_torsion_atom_site_label_4
_geom_torsion
C10 C1 C2 C3 3.2(2)
B3 C1 C2 C3 149.87(15)
B2 C1 C2 C3 -142.47(15)
B4 C1 C2 C3 110.89(17)
B1 C1 C2 C3 -103.68(16)
C10 C1 C2 B8 -146.81(16)
B3 C1 C2 B8 -0.19(18)
B2 C1 C2 B8 67.47(17)
B4 C1 C2 B8 -39.17(14)
B1 C1 C2 B8 106.26(15)
C10 C1 C2 B9 146.01(16)
B3 C1 C2 B9 -67.36(17)
B2 C1 C2 B9 0.29(18)
B4 C1 C2 B9 -106.35(15)
B1 C1 C2 B9 39.08(14)
C10 C1 C2 B4 -107.64(18)
B3 C1 C2 B4 38.99(13)
B2 C1 C2 B4 106.64(15)
B1 C1 C2 B4 145.43(15)
C10 C1 C2 B1 106.93(17)
B3 C1 C2 B1 -106.45(15)
B2 C1 C2 B1 -38.79(14)
B4 C1 C2 B1 -145.43(15)
C1 C2 C3 C4 -103.65(18)
B8 C2 C3 C4 42.6(2)
B9 C2 C3 C4 116.86(18)
B4 C2 C3 C4 -32.4(2)
B1 C2 C3 C4 -172.79(15)
C2 C3 C4 C9 92.9(2)
C2 C3 C4 C5 -89.4(2)
C9 C4 C5 C6 -0.9(3)
C3 C4 C5 C6 -178.61(17)
C4 C5 C6 C7 -0.5(3)
C5 C6 C7 C8 0.8(3)
C5 C6 C7 I1 -179.55(14)
C6 C7 C8 C9 0.1(3)
I1 C7 C8 C9 -179.51(14)
C5 C4 C9 C8 1.8(3)
C3 C4 C9 C8 179.59(17)
C7 C8 C9 C4 -1.5(3)
C3 C2 B1 C1 111.10(16)
B8 C2 B1 C1 -100.97(15)
B9 C2 B1 C1 -137.87(14)
B4 C2 B1 C1 -32.43(14)
C3 C2 B1 B5 -150.18(15)
C1 C2 B1 B5 98.72(15)
B8 C2 B1 B5 -2.25(19)
B9 C2 B1 B5 -39.15(14)
B4 C2 B1 B5 66.28(18)
C3 C2 B1 B9 -111.03(17)
C1 C2 B1 B9 137.87(14)
B8 C2 B1 B9 36.90(14)
B4 C2 B1 B9 105.44(16)
C3 C2 B1 B2 147.01(15)
C1 C2 B1 B2 35.91(13)
B8 C2 B1 B2 -65.06(18)
B9 C2 B1 B2 -101.96(15)
B4 C2 B1 B2 3.48(19)
C10 C1 B1 C2 -109.85(17)
B3 C1 B1 C2 101.11(15)
B2 C1 B1 C2 138.46(14)
B4 C1 B1 C2 32.58(14)
C10 C1 B1 B5 151.11(16)
C2 C1 B1 B5 -99.04(15)
B3 C1 B1 B5 2.07(19)
B2 C1 B1 B5 39.42(14)
B4 C1 B1 B5 -66.46(18)
C10 C1 B1 B9 -146.28(16)
C2 C1 B1 B9 -36.43(13)
B3 C1 B1 B9 64.68(18)
B2 C1 B1 B9 102.03(15)
B4 C1 B1 B9 -3.85(19)
C10 C1 B1 B2 111.69(17)
C2 C1 B1 B2 -138.46(14)
B3 C1 B1 B2 -37.35(14)
B4 C1 B1 B2 -105.88(16)
C10 C1 B2 B1 -107.11(18)
C2 C1 B2 B1 38.16(13)
B3 C1 B2 B1 141.38(15)
B4 C1 B2 B1 104.44(16)
C10 C1 B2 B5 -146.31(16)
C2 C1 B2 B5 -1.03(18)
B3 C1 B2 B5 102.19(15)
B4 C1 B2 B5 65.24(18)
B1 C1 B2 B5 -39.19(13)
C10 C1 B2 B6 150.68(16)
C2 C1 B2 B6 -64.04(17)
B3 C1 B2 B6 39.18(14)
B4 C1 B2 B6 2.24(19)
B1 C1 B2 B6 -102.20(15)
C10 C1 B2 B3 111.50(18)
C2 C1 B2 B3 -103.22(15)
B4 C1 B2 B3 -36.95(14)
B1 C1 B2 B3 -141.38(15)
C2 B1 B2 C1 -35.88(13)
B5 B1 B2 C1 -135.15(15)
B9 B1 B2 C1 -97.31(15)
C2 B1 B2 B5 99.27(15)
C1 B1 B2 B5 135.15(15)
B9 B1 B2 B5 37.84(14)
C2 B1 B2 B6 61.47(17)
C1 B1 B2 B6 97.35(15)
B5 B1 B2 B6 -37.80(14)
B9 B1 B2 B6 0.04(19)
C2 B1 B2 B3 -1.90(19)
C1 B1 B2 B3 33.98(13)
B5 B1 B2 B3 -101.17(16)
B9 B1 B2 B3 -63.33(18)
C10 C1 B3 B4 107.62(18)
C2 C1 B3 B4 -38.40(13)
B2 C1 B3 B4 -141.61(15)
B1 C1 B3 B4 -104.51(16)
C10 C1 B3 B7 147.04(16)
C2 C1 B3 B7 1.03(18)
B2 C1 B3 B7 -102.18(16)
B4 C1 B3 B7 39.43(14)
B1 C1 B3 B7 -65.08(18)
C10 C1 B3 B6 -150.00(16)
C2 C1 B3 B6 63.99(17)
B2 C1 B3 B6 -39.22(14)
B4 C1 B3 B6 102.39(15)
B1 C1 B3 B6 -2.12(19)
C10 C1 B3 B2 -110.77(18)
C2 C1 B3 B2 103.21(15)
B4 C1 B3 B2 141.61(15)
B1 C1 B3 B2 37.10(14)
B1 B2 B3 C1 -34.33(13)
B5 B2 B3 C1 -97.43(15)
B6 B2 B3 C1 -135.23(15)
C1 B2 B3 B4 34.13(13)
B1 B2 B3 B4 -0.2(2)
B5 B2 B3 B4 -63.29(18)
B6 B2 B3 B4 -101.10(16)
C1 B2 B3 B7 97.45(15)
B1 B2 B3 B7 63.12(18)
B5 B2 B3 B7 0.02(19)
B6 B2 B3 B7 -37.78(14)
C1 B2 B3 B6 135.23(15)
B1 B2 B3 B6 100.90(16)
B5 B2 B3 B6 37.81(14)
C10 C1 B4 C2 109.67(17)
B3 C1 B4 C2 -138.26(14)
B2 C1 B4 C2 -101.08(15)
B1 C1 B4 C2 -32.53(14)
C10 C1 B4 B7 -151.66(16)
C2 C1 B4 B7 98.66(15)
B3 C1 B4 B7 -39.60(14)
B2 C1 B4 B7 -2.41(19)
B1 C1 B4 B7 66.13(18)
C10 C1 B4 B3 -112.07(17)
C2 C1 B4 B3 138.26(14)
B2 C1 B4 B3 37.18(14)
B1 C1 B4 B3 105.72(16)
C10 C1 B4 B8 145.84(16)
C2 C1 B4 B8 36.16(13)
B3 C1 B4 B8 -102.09(15)
B2 C1 B4 B8 -64.91(18)
B1 C1 B4 B8 3.63(19)
C3 C2 B4 C1 -108.57(17)
B8 C2 B4 C1 138.02(15)
B9 C2 B4 C1 100.63(15)
B1 C2 B4 C1 32.52(14)
C3 C2 B4 B7 152.51(16)
C1 C2 B4 B7 -98.92(15)
B8 C2 B4 B7 39.10(14)
B9 C2 B4 B7 1.71(19)
B1 C2 B4 B7 -66.40(18)
C3 C2 B4 B3 -144.70(16)
C1 C2 B4 B3 -36.13(13)
B8 C2 B4 B3 101.89(16)
B9 C2 B4 B3 64.50(18)
B1 C2 B4 B3 -3.60(19)
C3 C2 B4 B8 113.41(18)
C1 C2 B4 B8 -138.02(15)
B9 C2 B4 B8 -37.39(14)
B1 C2 B4 B8 -105.50(16)
B7 B3 B4 C1 -134.96(15)
B6 B3 B4 C1 -97.37(15)
B2 B3 B4 C1 -33.90(13)
C1 B3 B4 C2 36.12(13)
B7 B3 B4 C2 -98.84(15)
B6 B3 B4 C2 -61.25(17)
B2 B3 B4 C2 2.22(19)
C1 B3 B4 B7 134.96(15)
B6 B3 B4 B7 37.58(14)
B2 B3 B4 B7 101.05(16)
C1 B3 B4 B8 97.26(15)
B7 B3 B4 B8 -37.69(14)
B6 B3 B4 B8 -0.11(19)
B2 B3 B4 B8 63.36(18)
C2 B1 B5 B9 38.42(13)
C1 B1 B5 B9 99.19(15)
B2 B1 B5 B9 137.74(15)
C2 B1 B5 B2 -99.32(15)
C1 B1 B5 B2 -38.55(13)
B9 B1 B5 B2 -137.74(15)
C2 B1 B5 B10 1.14(19)
C1 B1 B5 B10 61.91(18)
B9 B1 B5 B10 -37.28(14)
B2 B1 B5 B10 100.46(16)
C2 B1 B5 B6 -61.90(18)
C1 B1 B5 B6 -1.13(19)
B9 B1 B5 B6 -100.32(16)
B2 B1 B5 B6 37.42(14)
C1 B2 B5 B1 39.04(13)
B6 B2 B5 B1 137.96(15)
B3 B2 B5 B1 100.39(15)
C1 B2 B5 B9 1.36(19)
B1 B2 B5 B9 -37.68(14)
B6 B2 B5 B9 100.28(16)
B3 B2 B5 B9 62.72(18)
C1 B2 B5 B10 -61.69(17)
B1 B2 B5 B10 -100.73(15)
B6 B2 B5 B10 37.23(14)
B3 B2 B5 B10 -0.33(19)
C1 B2 B5 B6 -98.92(15)
B1 B2 B5 B6 -137.96(15)
B3 B2 B5 B6 -37.57(14)
C1 B3 B6 B2 38.59(13)
B4 B3 B6 B2 100.69(15)
B7 B3 B6 B2 138.01(15)
C1 B3 B6 B10 -61.88(18)
B4 B3 B6 B10 0.22(19)
B7 B3 B6 B10 37.54(14)
B2 B3 B6 B10 -100.47(16)
C1 B3 B6 B7 -99.42(15)
B4 B3 B6 B7 -37.32(14)
B2 B3 B6 B7 -138.01(15)
C1 B3 B6 B5 1.28(19)
B4 B3 B6 B5 63.38(18)
B7 B3 B6 B5 100.70(16)
B2 B3 B6 B5 -37.31(14)
C1 B2 B6 B3 -38.47(13)
B1 B2 B6 B3 -100.61(15)
B5 B2 B6 B3 -138.04(15)
C1 B2 B6 B10 62.28(18)
B1 B2 B6 B10 0.13(19)
B5 B2 B6 B10 -37.29(14)
B3 B2 B6 B10 100.75(16)
C1 B2 B6 B7 -1.11(19)
B1 B2 B6 B7 -63.25(18)
B5 B2 B6 B7 -100.68(16)
B3 B2 B6 B7 37.36(14)
C1 B2 B6 B5 99.57(15)
B1 B2 B6 B5 37.42(14)
B3 B2 B6 B5 138.04(15)
B1 B5 B6 B3 -0.1(2)
B9 B5 B6 B3 -63.31(18)
B2 B5 B6 B3 37.47(14)
B10 B5 B6 B3 -100.63(16)
B1 B5 B6 B2 -37.55(14)
B9 B5 B6 B2 -100.78(15)
B10 B5 B6 B2 -138.09(15)
B1 B5 B6 B10 100.54(16)
B9 B5 B6 B10 37.32(14)
B2 B5 B6 B10 138.09(15)
B1 B5 B6 B7 63.00(19)
B9 B5 B6 B7 -0.2(2)
B2 B5 B6 B7 100.55(16)
B10 B5 B6 B7 -37.54(14)
C1 B4 B7 B8 -99.13(15)
C2 B4 B7 B8 -38.27(13)
B3 B4 B7 B8 -137.87(15)
C1 B4 B7 B3 38.74(13)
C2 B4 B7 B3 99.59(14)
B8 B4 B7 B3 137.87(15)
C1 B4 B7 B10 -61.46(18)
C2 B4 B7 B10 -0.60(18)
B3 B4 B7 B10 -100.19(16)
B8 B4 B7 B10 37.67(14)
C1 B4 B7 B6 1.55(19)
C2 B4 B7 B6 62.41(18)
B3 B4 B7 B6 -37.18(14)
B8 B4 B7 B6 100.68(16)
C1 B3 B7 B4 -39.14(13)
B6 B3 B7 B4 -138.25(15)
B2 B3 B7 B4 -100.67(15)
C1 B3 B7 B8 -1.47(19)
B4 B3 B7 B8 37.67(14)
B6 B3 B7 B8 -100.58(16)
B2 B3 B7 B8 -63.00(18)
C1 B3 B7 B10 61.83(17)
B4 B3 B7 B10 100.96(15)
B6 B3 B7 B10 -37.28(14)
B2 B3 B7 B10 0.30(19)
C1 B3 B7 B6 99.11(15)
B4 B3 B7 B6 138.25(15)
B2 B3 B7 B6 37.58(14)
B3 B6 B7 B4 37.21(14)
B2 B6 B7 B4 -0.3(2)
B10 B6 B7 B4 -100.76(16)
B5 B6 B7 B4 -63.32(19)
B3 B6 B7 B8 100.69(16)
B2 B6 B7 B8 63.20(19)
B10 B6 B7 B8 -37.28(14)
B5 B6 B7 B8 0.2(2)
B2 B6 B7 B3 -37.49(14)
B10 B6 B7 B3 -137.97(15)
B5 B6 B7 B3 -100.53(16)
B3 B6 B7 B10 137.97(15)
B2 B6 B7 B10 100.48(16)
B5 B6 B7 B10 37.43(14)
C3 C2 B8 B9 108.39(18)
C1 C2 B8 B9 -102.74(15)
B4 C2 B8 B9 -141.14(15)
B1 C2 B8 B9 -36.67(14)
C3 C2 B8 B7 -149.62(16)
C1 C2 B8 B7 -0.75(19)
B9 C2 B8 B7 101.99(16)
B4 C2 B8 B7 -39.15(14)
B1 C2 B8 B7 65.32(18)
C3 C2 B8 B4 -110.47(18)
C1 C2 B8 B4 38.40(13)
B9 C2 B8 B4 141.14(15)
B1 C2 B8 B4 104.47(15)
C3 C2 B8 B10 147.45(16)
C1 C2 B8 B10 -63.68(17)
B9 C2 B8 B10 39.06(14)
B4 C2 B8 B10 -102.08(16)
B1 C2 B8 B10 2.39(19)
B4 B7 B8 C2 38.91(13)
B3 B7 B8 C2 1.36(19)
B10 B7 B8 C2 -98.91(15)
B6 B7 B8 C2 -61.78(18)
B4 B7 B8 B9 100.66(16)
B3 B7 B8 B9 63.12(19)
B10 B7 B8 B9 -37.16(14)
B6 B7 B8 B9 0.0(2)
B3 B7 B8 B4 -37.55(14)
B10 B7 B8 B4 -137.82(15)
B6 B7 B8 B4 -100.69(16)
B4 B7 B8 B10 137.82(15)
B3 B7 B8 B10 100.27(16)
B6 B7 B8 B10 37.13(14)
C1 B4 B8 C2 -36.25(13)
B7 B4 B8 C2 -135.37(15)
B3 B4 B8 C2 -97.56(15)
C1 B4 B8 B9 -1.90(19)
C2 B4 B8 B9 34.36(13)
B7 B4 B8 B9 -101.01(16)
B3 B4 B8 B9 -63.20(18)
C1 B4 B8 B7 99.11(15)
C2 B4 B8 B7 135.37(15)
B3 B4 B8 B7 37.81(14)
C1 B4 B8 B10 61.26(17)
C2 B4 B8 B10 97.52(15)
B7 B4 B8 B10 -37.85(14)
B3 B4 B8 B10 -0.04(19)
C3 C2 B9 B1 104.31(17)
C1 C2 B9 B1 -38.59(13)
B8 C2 B9 B1 -141.64(15)
B4 C2 B9 B1 -104.33(15)
C3 C2 B9 B10 -153.45(15)
C1 C2 B9 B10 63.64(17)
B8 C2 B9 B10 -39.40(14)
B4 C2 B9 B10 -2.10(19)
B1 C2 B9 B10 102.24(15)
C3 C2 B9 B5 143.49(15)
C1 C2 B9 B5 0.58(18)
B8 C2 B9 B5 -102.47(15)
B4 C2 B9 B5 -65.16(18)
B1 C2 B9 B5 39.17(14)
C3 C2 B9 B8 -114.05(17)
C1 C2 B9 B8 103.05(15)
B4 C2 B9 B8 37.31(14)
B1 C2 B9 B8 141.64(15)
C1 B1 B9 C2 36.33(12)
B5 B1 B9 C2 135.45(15)
B2 B1 B9 C2 97.56(15)
C2 B1 B9 B10 -97.76(15)
C1 B1 B9 B10 -61.43(17)
B5 B1 B9 B10 37.70(14)
B2 B1 B9 B10 -0.20(19)
C2 B1 B9 B5 -135.45(15)
C1 B1 B9 B5 -99.12(15)
B2 B1 B9 B5 -37.89(14)
C2 B1 B9 B8 -33.88(13)
C1 B1 B9 B8 2.44(18)
B5 B1 B9 B8 101.57(16)
B2 B1 B9 B8 63.67(18)
B1 B5 B9 C2 -38.94(13)
B2 B5 B9 C2 -1.20(19)
B10 B5 B9 C2 99.16(15)
B6 B5 B9 C2 61.86(18)
B2 B5 B9 B1 37.74(13)
B10 B5 B9 B1 138.10(15)
B6 B5 B9 B1 100.80(15)
B1 B5 B9 B10 -138.10(15)
B2 B5 B9 B10 -100.36(16)
B6 B5 B9 B10 -37.30(14)
B1 B5 B9 B8 -100.59(15)
B2 B5 B9 B8 -62.85(18)
B10 B5 B9 B8 37.51(14)
B6 B5 B9 B8 0.21(19)
B7 B8 B9 C2 -97.86(16)
B4 B8 B9 C2 -34.57(13)
B10 B8 B9 C2 -135.29(15)
C2 B8 B9 B1 34.22(13)
B7 B8 B9 B1 -63.64(18)
B4 B8 B9 B1 -0.35(19)
B10 B8 B9 B1 -101.07(16)
C2 B8 B9 B10 135.29(15)
B7 B8 B9 B10 37.43(15)
B4 B8 B9 B10 100.72(16)
C2 B8 B9 B5 97.75(15)
B7 B8 B9 B5 -0.1(2)
B4 B8 B9 B5 63.18(18)
B10 B8 B9 B5 -37.54(14)
C2 B9 B10 B6 -62.09(18)
B1 B9 B10 B6 0.3(2)
B5 B9 B10 B6 37.76(14)
B8 B9 B10 B6 -100.66(16)
C2 B9 B10 B8 38.58(13)
B1 B9 B10 B8 100.95(15)
B5 B9 B10 B8 138.43(15)
C2 B9 B10 B5 -99.85(15)
B1 B9 B10 B5 -37.48(14)
B8 B9 B10 B5 -138.43(15)
C2 B9 B10 B7 1.59(19)
B1 B9 B10 B7 63.96(18)
B5 B9 B10 B7 101.44(16)
B8 B9 B10 B7 -36.99(14)
B3 B6 B10 B9 63.10(19)
B2 B6 B10 B9 -0.3(2)
B7 B6 B10 B9 100.50(16)
B5 B6 B10 B9 -37.49(14)
B3 B6 B10 B8 -0.2(2)
B2 B6 B10 B8 -63.60(18)
B7 B6 B10 B8 37.15(14)
B5 B6 B10 B8 -100.84(16)
B3 B6 B10 B5 100.59(15)
B2 B6 B10 B5 37.23(14)
B7 B6 B10 B5 137.99(15)
B3 B6 B10 B7 -37.40(14)
B2 B6 B10 B7 -100.76(16)
B5 B6 B10 B7 -137.99(15)
C2 B8 B10 B9 -38.61(13)
B7 B8 B10 B9 -138.38(15)
B4 B8 B10 B9 -100.77(15)
C2 B8 B10 B6 62.33(18)
B9 B8 B10 B6 100.94(16)
B7 B8 B10 B6 -37.43(14)
B4 B8 B10 B6 0.18(19)
C2 B8 B10 B5 -1.54(19)
B9 B8 B10 B5 37.07(14)
B7 B8 B10 B5 -101.30(16)
B4 B8 B10 B5 -63.69(18)
C2 B8 B10 B7 99.76(15)
B9 B8 B10 B7 138.38(15)
B4 B8 B10 B7 37.61(14)
B1 B5 B10 B9 37.36(14)
B2 B5 B10 B9 100.74(15)
B6 B5 B10 B9 137.99(15)
B1 B5 B10 B6 -100.63(16)
B9 B5 B10 B6 -137.99(15)
B2 B5 B10 B6 -37.26(14)
B1 B5 B10 B8 0.2(2)
B9 B5 B10 B8 -37.11(14)
B2 B5 B10 B8 63.62(18)
B6 B5 B10 B8 100.88(16)
B1 B5 B10 B7 -62.86(19)
B9 B5 B10 B7 -100.22(16)
B2 B5 B10 B7 0.52(19)
B6 B5 B10 B7 37.78(14)
B4 B7 B10 B9 -0.6(2)
B8 B7 B10 B9 37.11(14)
B3 B7 B10 B9 -63.78(18)
B6 B7 B10 B9 -101.13(16)
B4 B7 B10 B6 100.51(16)
B8 B7 B10 B6 138.24(15)
B3 B7 B10 B6 37.35(14)
B4 B7 B10 B8 -37.73(14)
B3 B7 B10 B8 -100.89(16)
B6 B7 B10 B8 -138.24(15)
B4 B7 B10 B5 62.66(18)
B8 B7 B10 B5 100.38(16)
B3 B7 B10 B5 -0.51(19)
B6 B7 B10 B5 -37.85(14)
